data_7061982
loop_
_publ_author_name
'Yang, Mingxue'
'Wang, Pei'
'Chen, Xu-Lin'
'Lu, Can-Zhong'

_publ_section_title
;
 Highly efficient ultralong organic phosphorescence induced by lone pair
 repulsions and noncovalent interactions
;
_journal_issue 43
_journal_name_full 'New Journal of Chemistry'
_journal_page_first 20723
_journal_page_last 20728
_journal_paper_doi 10.1039/D2NJ02414D
_journal_volume 46
_journal_year 2022
_chemical_formula_moiety 'C30 H19 Br2 N S2'
_chemical_formula_sum 'C30 H19 Br2 N S2'
_chemical_formula_weight 617.40
_space_group_crystal_system triclinic
_space_group_IT_number 2
_space_group_name_Hall '-P 1'
_space_group_name_H-M_alt 'P -1'
_atom_sites_solution_hydrogens geom
_atom_sites_solution_primary dual
_audit_creation_date 2021-02-15
_audit_creation_method
;
Olex2 1.2
(compiled 2018.05.29 svn.r3508 for OlexSys, GUI svn.r5506)
;
_audit_update_record
;
2022-03-29 deposited with the CCDC.	2022-10-06 downloaded from the CCDC.
;
_cell_angle_alpha 93.965(2)
_cell_angle_beta 95.341(2)
_cell_angle_gamma 114.128(2)
_cell_formula_units_Z 2
_cell_length_a 9.2405(6)
_cell_length_b 10.8311(8)
_cell_length_c 13.7741(8)
_cell_measurement_reflns_used 9968
_cell_measurement_temperature 200(2)
_cell_measurement_theta_max 27.58
_cell_measurement_theta_min 2.44
_cell_volume 1243.93(14)
_computing_cell_refinement 'SAINT V8.40A (?, 2016)'
_computing_data_reduction 'SAINT V8.40A (?, 2016)'
_computing_molecular_graphics 'Olex2 (Dolomanov et al., 2009)'
_computing_publication_material 'Olex2 (Dolomanov et al., 2009)'
_computing_structure_refinement 'ShelXL (Sheldrick, 2015)'
_computing_structure_solution 'ShelXT (Sheldrick, 2015)'
_diffrn_ambient_temperature 200.0
_diffrn_measured_fraction_theta_full 0.999
_diffrn_measured_fraction_theta_max 0.998
_diffrn_measurement_device_type 'Bruker APEX-II CCD'
_diffrn_measurement_method '\f and \w scans'
_diffrn_radiation_type MoK\a
_diffrn_radiation_wavelength 0.71073
_diffrn_reflns_av_R_equivalents 0.0665
_diffrn_reflns_av_unetI/netI 0.0350
_diffrn_reflns_Laue_measured_fraction_full 0.999
_diffrn_reflns_Laue_measured_fraction_max 0.998
_diffrn_reflns_limit_h_max 12
_diffrn_reflns_limit_h_min -12
_diffrn_reflns_limit_k_max 14
_diffrn_reflns_limit_k_min -14
_diffrn_reflns_limit_l_max 18
_diffrn_reflns_limit_l_min -18
_diffrn_reflns_number 51738
_diffrn_reflns_point_group_measured_fraction_full 0.999
_diffrn_reflns_point_group_measured_fraction_max 0.998
_diffrn_reflns_theta_full 25.242
_diffrn_reflns_theta_max 27.942
_diffrn_reflns_theta_min 2.075
_diffrn_standards_number 0
_exptl_absorpt_coefficient_mu 3.447
_exptl_absorpt_correction_T_max 0.7456
_exptl_absorpt_correction_T_min 0.6450
_exptl_absorpt_correction_type multi-scan
_exptl_absorpt_process_details
;
SADABS-2016/2 (Bruker,2016/2) was used for absorption correction.
wR2(int) was 0.0705 before and 0.0598 after correction.
The Ratio of minimum to maximum transmission is 0.8651.
The \l/2 correction factor is Not present.
;
_exptl_crystal_colour colourless
_exptl_crystal_density_diffrn 1.648
_exptl_crystal_description BLOCK
_exptl_crystal_F_000 616
_exptl_crystal_preparation Luminescent
_exptl_crystal_recrystallization_method 'Re-crystallisation from solvent: CH2Cl2'
_exptl_crystal_size_max 0.192
_exptl_crystal_size_mid 0.164
_exptl_crystal_size_min 0.09
_refine_diff_density_max 1.050
_refine_diff_density_min -1.095
_refine_diff_density_rms 0.083
_refine_ls_extinction_method none
_refine_ls_goodness_of_fit_ref 1.043
_refine_ls_hydrogen_treatment constr
_refine_ls_matrix_type full
_refine_ls_number_parameters 316
_refine_ls_number_reflns 5954
_refine_ls_number_restraints 0
_refine_ls_restrained_S_all 1.043
_refine_ls_R_factor_all 0.0655
_refine_ls_R_factor_gt 0.0413
_refine_ls_shift/su_max 0.001
_refine_ls_shift/su_mean 0.000
_refine_ls_structure_factor_coef Fsqd
_refine_ls_weighting_details 'w=1/[\s^2^(Fo^2^)+(0.0406P)^2^+1.7420P] where P=(Fo^2^+2Fc^2^)/3'
_refine_ls_weighting_scheme calc
_refine_ls_wR_factor_gt 0.0928
_refine_ls_wR_factor_ref 0.1044
_reflns_Friedel_coverage 0.000
_reflns_number_gt 4428
_reflns_number_total 5954
_reflns_threshold_expression 'I > 2\s(I)'
_cod_data_source_file d2nj02414d2.cif
_cod_data_source_block mo_wp0908_0m
_cod_depositor_comments 'Adding full bibliography for 7061982.cif.'
_cod_database_code 7061982
_shelx_shelxl_version_number 2018/3
_shelx_space_group_comment
;
The symmetry employed for this shelxl refinement is uniquely defined
by the following loop, which should always be used as a source of
symmetry information in preference to the above space-group names.
They are only intended as comments.
;
_shelx_estimated_absorpt_t_max 0.747
_shelx_estimated_absorpt_t_min 0.557
_olex2_refinement_description
;
1. Fixed Uiso
 At 1.2 times of:
  All C(H) groups
2.a Aromatic/amide H refined with riding coordinates:
 C00A(H00A), C00B(H00B), C00I(H00I), C00K(H00K), C00L(H00L), C00M(H00M),
 C00N(H00N), C00O(H00O), C00P(H00P), C00Q(H00Q), C00R(H00R), C00S(H00S),
 C00T(H00T), C00U(H00U), C00V(H00V), C00W(H00W), C00X(H00X), C00Y(H00Y),
 C00Z(H00Z)
;
_olex2_submission_special_instructions 'No special instructions were received'

loop_
_space_group_symop_operation_xyz
'x, y, z'
'-x, -y, -z'

loop_
_atom_site_label
_atom_site_type_symbol
_atom_site_fract_x
_atom_site_fract_y
_atom_site_fract_z
_atom_site_U_iso_or_equiv
_atom_site_adp_type
_atom_site_occupancy
_atom_site_site_symmetry_order
_atom_site_calc_flag
_atom_site_refinement_flags_posn
_atom_site_refinement_flags_adp
_atom_site_refinement_flags_occupancy
_atom_site_disorder_assembly
_atom_site_disorder_group
Br01 Br 0.41200(6) 0.01707(4) 0.35798(3) 0.05309(13) Uani 1 1 d . . . . .
Br02 Br 1.18157(5) 0.33853(5) 0.30424(3) 0.05278(13) Uani 1 1 d . . . . .
S003 S 0.90335(9) 0.43816(8) 0.24185(6) 0.02931(17) Uani 1 1 d . . . . .
S004 S 0.69201(9) 0.12003(8) 0.20637(6) 0.03072(18) Uani 1 1 d . . . . .
N005 N 0.7227(3) 0.6053(2) 0.19185(19) 0.0281(5) Uani 1 1 d . . . . .
C006 C 0.6957(3) 0.3720(3) 0.1997(2) 0.0234(6) Uani 1 1 d . . . . .
C007 C 0.5997(3) 0.2310(3) 0.1819(2) 0.0240(6) Uani 1 1 d . . . . .
C008 C 1.0247(4) 0.3314(3) 0.3863(2) 0.0313(7) Uani 1 1 d . . . . .
C009 C 0.9064(4) 0.3733(3) 0.3561(2) 0.0267(6) Uani 1 1 d . . . . .
C00A C 0.4388(4) 0.1844(3) 0.1450(2) 0.0265(6) Uani 1 1 d . . . . .
H00A H 0.372799 0.089353 0.135275 0.032 Uiso 1 1 calc R . . . .
C00B C 0.3742(4) 0.2748(3) 0.1225(2) 0.0310(7) Uani 1 1 d . . . . .
H00B H 0.264669 0.241426 0.095962 0.037 Uiso 1 1 calc R . . . .
C00C C 0.6277(4) 0.4623(3) 0.1768(2) 0.0258(6) Uani 1 1 d . . . . .
C00D C 0.8377(4) 0.6776(3) 0.1347(2) 0.0284(6) Uani 1 1 d . . . . .
C00E C 0.5304(4) -0.0436(3) 0.1850(2) 0.0269(6) Uani 1 1 d . . . . .
C00F C 0.7184(4) 0.6953(3) 0.2680(2) 0.0292(7) Uani 1 1 d . . . . .
C00G C 0.9084(4) 0.8162(3) 0.1736(2) 0.0295(7) Uani 1 1 d . . . . .
C00H C 0.4146(4) -0.0938(3) 0.2465(2) 0.0315(7) Uani 1 1 d . . . . .
C00I C 0.4677(4) 0.4142(3) 0.1383(2) 0.0302(7) Uani 1 1 d . . . . .
H00I H 0.422421 0.476102 0.122901 0.036 Uiso 1 1 calc R . . . .
C00J C 0.8346(4) 0.8270(3) 0.2595(2) 0.0319(7) Uani 1 1 d . . . . .
C00K C 1.0320(4) 0.2820(3) 0.4759(3) 0.0375(8) Uani 1 1 d . . . . .
H00K H 1.114393 0.254142 0.495359 0.045 Uiso 1 1 calc R . . . .
C00L C 0.6216(4) 0.6694(4) 0.3414(3) 0.0352(7) Uani 1 1 d . . . . .
H00L H 0.543697 0.580228 0.345823 0.042 Uiso 1 1 calc R . . . .
C00M C 0.2971(4) -0.3112(3) 0.1490(2) 0.0327(7) Uani 1 1 d . . . . .
H00M H 0.217956 -0.402392 0.137062 0.039 Uiso 1 1 calc R . . . .
C00N C 0.5266(4) -0.1320(3) 0.1037(2) 0.0325(7) Uani 1 1 d . . . . .
H00N H 0.604417 -0.100194 0.060143 0.039 Uiso 1 1 calc R . . . .
C00O C 0.2975(4) -0.2261(3) 0.2284(2) 0.0334(7) Uani 1 1 d . . . . .
H00O H 0.217468 -0.258097 0.270546 0.040 Uiso 1 1 calc R . . . .
C00P C 0.7960(4) 0.3671(3) 0.4202(2) 0.0340(7) Uani 1 1 d . . . . .
H00P H 0.715433 0.397643 0.402370 0.041 Uiso 1 1 calc R . . . .
C00Q C 0.8824(4) 0.6304(3) 0.0515(2) 0.0336(7) Uani 1 1 d . . . . .
H00Q H 0.836056 0.536358 0.027203 0.040 Uiso 1 1 calc R . . . .
C00R C 0.9187(4) 0.2736(4) 0.5364(3) 0.0410(8) Uani 1 1 d . . . . .
H00R H 0.921015 0.237635 0.597232 0.049 Uiso 1 1 calc R . . . .
C00S C 0.4117(4) -0.2636(3) 0.0870(2) 0.0355(7) Uani 1 1 d . . . . .
H00S H 0.411211 -0.322348 0.032278 0.043 Uiso 1 1 calc R . . . .
C00T C 0.8027(4) 0.3170(4) 0.5093(2) 0.0408(8) Uani 1 1 d . . . . .
H00T H 0.726124 0.312705 0.551968 0.049 Uiso 1 1 calc R . . . .
C00U C 1.0227(4) 0.9096(3) 0.1247(3) 0.0403(8) Uani 1 1 d . . . . .
H00U H 1.071105 1.003580 0.149138 0.048 Uiso 1 1 calc R . . . .
C00V C 0.9972(4) 0.7259(4) 0.0050(3) 0.0380(8) Uani 1 1 d . . . . .
H00V H 1.030695 0.696867 -0.052074 0.046 Uiso 1 1 calc R . . . .
C00W C 0.8545(4) 0.9344(3) 0.3299(3) 0.0413(8) Uani 1 1 d . . . . .
H00W H 0.933205 1.023645 0.326814 0.050 Uiso 1 1 calc R . . . .
C00X C 1.0645(4) 0.8644(4) 0.0411(3) 0.0428(9) Uani 1 1 d . . . . .
H00X H 1.140569 0.928164 0.006892 0.051 Uiso 1 1 calc R . . . .
C00Y C 0.6427(4) 0.7790(4) 0.4086(3) 0.0428(8) Uani 1 1 d . . . . .
H00Y H 0.576522 0.764925 0.459317 0.051 Uiso 1 1 calc R . . . .
C00Z C 0.7592(5) 0.9092(4) 0.4031(3) 0.0457(9) Uani 1 1 d . . . . .
H00Z H 0.772758 0.981856 0.451057 0.055 Uiso 1 1 calc R . . . .

loop_
_atom_site_aniso_label
_atom_site_aniso_U_11
_atom_site_aniso_U_22
_atom_site_aniso_U_33
_atom_site_aniso_U_23
_atom_site_aniso_U_13
_atom_site_aniso_U_12
Br01 0.0756(3) 0.0359(2) 0.0391(2) -0.00357(15) 0.02304(19) 0.01273(19)
Br02 0.0362(2) 0.0704(3) 0.0609(3) 0.0144(2) 0.01444(17) 0.0287(2)
S003 0.0218(4) 0.0269(4) 0.0325(4) 0.0069(3) 0.0019(3) 0.0033(3)
S004 0.0269(4) 0.0186(4) 0.0435(5) 0.0020(3) -0.0007(3) 0.0077(3)
N005 0.0287(13) 0.0176(12) 0.0346(14) 0.0001(10) 0.0046(11) 0.0065(10)
C006 0.0245(14) 0.0194(14) 0.0231(14) 0.0026(11) 0.0028(11) 0.0061(12)
C007 0.0235(14) 0.0202(14) 0.0249(14) 0.0013(11) 0.0034(11) 0.0059(12)
C008 0.0258(15) 0.0259(16) 0.0358(17) -0.0012(13) 0.0000(13) 0.0059(13)
C009 0.0254(15) 0.0185(14) 0.0300(15) -0.0011(11) -0.0010(12) 0.0044(12)
C00A 0.0269(15) 0.0178(14) 0.0300(15) 0.0018(11) 0.0043(12) 0.0044(12)
C00B 0.0212(14) 0.0284(16) 0.0404(18) 0.0043(13) 0.0016(13) 0.0079(13)
C00C 0.0271(15) 0.0166(14) 0.0290(15) 0.0003(11) 0.0049(12) 0.0044(12)
C00D 0.0250(15) 0.0220(15) 0.0361(17) 0.0056(12) 0.0009(12) 0.0080(12)
C00E 0.0295(15) 0.0210(14) 0.0287(15) 0.0029(12) 0.0021(12) 0.0095(12)
C00F 0.0263(15) 0.0239(15) 0.0371(17) -0.0020(13) -0.0026(13) 0.0123(13)
C00G 0.0248(15) 0.0207(15) 0.0399(18) 0.0064(13) -0.0032(13) 0.0075(12)
C00H 0.0426(19) 0.0256(16) 0.0244(15) 0.0027(12) 0.0027(13) 0.0129(14)
C00I 0.0294(16) 0.0209(15) 0.0415(18) 0.0046(13) 0.0035(13) 0.0119(13)
C00J 0.0301(16) 0.0205(15) 0.0427(18) 0.0009(13) -0.0068(13) 0.0109(13)
C00K 0.0336(18) 0.0316(18) 0.0430(19) 0.0024(15) -0.0080(15) 0.0122(15)
C00L 0.0299(17) 0.0308(17) 0.0422(19) -0.0035(14) 0.0005(14) 0.0122(14)
C00M 0.0338(17) 0.0215(15) 0.0370(17) 0.0054(13) 0.0026(13) 0.0057(13)
C00N 0.0295(16) 0.0284(16) 0.0397(18) 0.0101(14) 0.0097(13) 0.0103(14)
C00O 0.0392(18) 0.0266(16) 0.0320(17) 0.0083(13) 0.0083(14) 0.0099(14)
C00P 0.0323(17) 0.0363(18) 0.0323(17) -0.0010(14) 0.0004(13) 0.0147(15)
C00Q 0.0306(16) 0.0277(16) 0.0371(18) 0.0032(13) 0.0006(13) 0.0078(13)
C00R 0.046(2) 0.0375(19) 0.0297(17) 0.0070(14) -0.0018(15) 0.0090(16)
C00S 0.0441(19) 0.0271(17) 0.0321(17) -0.0038(13) 0.0018(14) 0.0134(15)
C00T 0.042(2) 0.045(2) 0.0312(18) 0.0028(15) 0.0073(15) 0.0135(17)
C00U 0.0313(17) 0.0235(16) 0.057(2) 0.0113(15) -0.0028(16) 0.0030(14)
C00V 0.0321(17) 0.047(2) 0.0350(18) 0.0112(15) 0.0052(14) 0.0154(16)
C00W 0.0391(19) 0.0243(17) 0.056(2) -0.0068(15) -0.0091(17) 0.0143(15)
C00X 0.0315(18) 0.039(2) 0.050(2) 0.0207(17) 0.0062(15) 0.0051(15)
C00Y 0.040(2) 0.048(2) 0.042(2) -0.0071(16) 0.0008(15) 0.0231(18)
C00Z 0.049(2) 0.038(2) 0.051(2) -0.0141(17) -0.0090(17) 0.0247(18)

loop_
_atom_type_symbol
_atom_type_description
_atom_type_scat_dispersion_real
_atom_type_scat_dispersion_imag
_atom_type_scat_source
C C 0.0033 0.0016 'International Tables Vol C Tables 4.2.6.8 and 6.1.1.4'
H H 0.0000 0.0000 'International Tables Vol C Tables 4.2.6.8 and 6.1.1.4'
Br Br -0.2901 2.4595 'International Tables Vol C Tables 4.2.6.8 and 6.1.1.4'
N N 0.0061 0.0033 'International Tables Vol C Tables 4.2.6.8 and 6.1.1.4'
S S 0.1246 0.1234 'International Tables Vol C Tables 4.2.6.8 and 6.1.1.4'

loop_
_geom_angle_atom_site_label_1
_geom_angle_atom_site_label_2
_geom_angle_atom_site_label_3
_geom_angle
_geom_angle_site_symmetry_1
_geom_angle_site_symmetry_3
_geom_angle_publ_flag
C009 S003 C006 102.44(14) . . ?
C007 S004 C00E 103.44(14) . . ?
C00D N005 C00C 125.5(3) . . ?
C00D N005 C00F 108.8(2) . . ?
C00F N005 C00C 125.6(3) . . ?
C007 C006 S003 121.8(2) . . ?
C00C C006 S003 119.1(2) . . ?
C00C C006 C007 119.0(3) . . ?
C006 C007 S004 117.7(2) . . ?
C00A C007 S004 122.8(2) . . ?
C00A C007 C006 119.5(3) . . ?
C009 C008 Br02 120.4(2) . . ?
C00K C008 Br02 117.9(3) . . ?
C00K C008 C009 121.7(3) . . ?
C008 C009 S003 120.2(2) . . ?
C008 C009 C00P 117.7(3) . . ?
C00P C009 S003 122.1(2) . . ?
C00B C00A C007 120.7(3) . . ?
C00A C00B C00I 120.6(3) . . ?
C006 C00C N005 120.2(3) . . ?
C00I C00C N005 119.0(3) . . ?
C00I C00C C006 120.8(3) . . ?
N005 C00D C00G 108.9(3) . . ?
N005 C00D C00Q 128.9(3) . . ?
C00Q C00D C00G 122.2(3) . . ?
C00H C00E S004 124.4(2) . . ?
C00H C00E C00N 117.8(3) . . ?
C00N C00E S004 117.6(2) . . ?
N005 C00F C00J 108.3(3) . . ?
C00L C00F N005 129.2(3) . . ?
C00L C00F C00J 122.5(3) . . ?
C00D C00G C00J 106.8(3) . . ?
C00U C00G C00D 118.9(3) . . ?
C00U C00G C00J 134.3(3) . . ?
C00E C00H Br01 120.7(2) . . ?
C00E C00H C00O 121.3(3) . . ?
C00O C00H Br01 118.1(2) . . ?
C00C C00I C00B 119.5(3) . . ?
C00F C00J C00G 107.1(3) . . ?
C00W C00J C00F 118.5(3) . . ?
C00W C00J C00G 134.4(3) . . ?
C00R C00K C008 119.3(3) . . ?
C00F C00L C00Y 117.3(3) . . ?
C00S C00M C00O 119.9(3) . . ?
C00S C00N C00E 120.7(3) . . ?
C00M C00O C00H 119.9(3) . . ?
C00T C00P C009 120.7(3) . . ?
C00V C00Q C00D 117.4(3) . . ?
C00T C00R C00K 120.2(3) . . ?
C00N C00S C00M 120.4(3) . . ?
C00R C00T C00P 120.5(3) . . ?
C00X C00U C00G 119.3(3) . . ?
C00Q C00V C00X 120.9(3) . . ?
C00Z C00W C00J 119.3(3) . . ?
C00U C00X C00V 121.2(3) . . ?
C00L C00Y C00Z 121.2(4) . . ?
C00W C00Z C00Y 121.2(3) . . ?

loop_
_geom_bond_atom_site_label_1
_geom_bond_atom_site_label_2
_geom_bond_distance
_geom_bond_site_symmetry_2
_geom_bond_publ_flag
Br01 C00H 1.892(3) . ?
Br02 C008 1.900(3) . ?
S003 C006 1.773(3) . ?
S003 C009 1.770(3) . ?
S004 C007 1.768(3) . ?
S004 C00E 1.772(3) . ?
N005 C00C 1.422(4) . ?
N005 C00D 1.387(4) . ?
N005 C00F 1.396(4) . ?
C006 C007 1.407(4) . ?
C006 C00C 1.400(4) . ?
C007 C00A 1.391(4) . ?
C008 C009 1.386(4) . ?
C008 C00K 1.385(5) . ?
C009 C00P 1.394(4) . ?
C00A C00B 1.377(4) . ?
C00B C00I 1.388(4) . ?
C00C C00I 1.387(4) . ?
C00D C00G 1.409(4) . ?
C00D C00Q 1.388(5) . ?
C00E C00H 1.383(4) . ?
C00E C00N 1.410(4) . ?
C00F C00J 1.412(4) . ?
C00F C00L 1.380(5) . ?
C00G C00J 1.441(5) . ?
C00G C00U 1.395(5) . ?
C00H C00O 1.385(4) . ?
C00J C00W 1.401(5) . ?
C00K C00R 1.377(5) . ?
C00L C00Y 1.389(5) . ?
C00M C00O 1.379(5) . ?
C00M C00S 1.378(5) . ?
C00N C00S 1.373(4) . ?
C00P C00T 1.382(5) . ?
C00Q C00V 1.388(5) . ?
C00R C00T 1.368(5) . ?
C00U C00X 1.369(5) . ?
C00V C00X 1.400(5) . ?
C00W C00Z 1.369(6) . ?
C00Y C00Z 1.394(6) . ?
